data_2020439
loop_
_publ_author_name
'Virdo, Jessica D.'
'Lough, Alan J.'
'Bender, Timothy P.'

_publ_section_title
;
 Redetermination of the crystal structure of boron subphthalocyanine
 chloride (Cl-BsubPc) enabled by slow train sublimation
;
_journal_coeditor_code FM3033
_journal_issue 4
_journal_name_full 'Acta Crystallographica Section C'
_journal_page_first 297
_journal_page_last 307
_journal_paper_doi 10.1107/S2053229616003491
_journal_volume 72
_journal_year 2016
_chemical_formula_moiety 'C24 H12 B Cl N6'
_chemical_formula_sum 'C24 H12 B Cl N6'
_chemical_formula_weight 430.66
_chemical_name_common
;
 Cl-BsubPc
;
_chemical_name_systematic
;
Chlorido(subphthalocyaninato)boron
;
_space_group_crystal_system orthorhombic
_space_group_IT_number 62
_space_group_name_Hall '-P 2ac 2n'
_space_group_name_H-M_alt 'P n m a'
_symmetry_space_group_name_Hall '-P 2ac 2n'
_symmetry_space_group_name_H-M 'P n m a'
_atom_sites_solution_hydrogens difmap
_audit_creation_method SHELXL-2014/7
_cell_angle_alpha 90
_cell_angle_beta 90
_cell_angle_gamma 90
_cell_formula_units_Z 4
_cell_length_a 12.0187(10)
_cell_length_b 14.7980(13)
_cell_length_c 10.2632(8)
_cell_measurement_reflns_used 1648
_cell_measurement_temperature 147(2)
_cell_measurement_theta_max 23.74
_cell_measurement_theta_min 2.61
_cell_volume 1825.3(3)
_computing_cell_refinement
;
APEX2 (Bruker, 2014)
;
_computing_data_collection
;
APEX2 (Bruker, 2014)
;
_computing_data_reduction
;
SAINT (Bruker, 2014)
;
_computing_molecular_graphics
;
PLATON (Spek, 2009), <i>POV-RAY for Windows</i> (Cason, 2004)
and Mercury (Macrae <i>et al.</i>,  2008)
;
_computing_publication_material
;
SHELXTL (Sheldrick, 2008)
;
_computing_structure_refinement
;
SHELXL2014 (Sheldrick, 2015<i>b</i>)
;
_computing_structure_solution
;
SHELXT (Sheldrick, 2015<i>a</i>)
;
_diffrn_ambient_temperature 147(2)
_diffrn_measured_fraction_theta_full 1.000
_diffrn_measured_fraction_theta_max 0.988
_diffrn_measurement_device_type 'Bruker Kappa APEX DUO CCD'
_diffrn_measurement_method '\f and \w scans'
_diffrn_radiation_type MoK\a
_diffrn_radiation_wavelength 0.71073
_diffrn_reflns_av_R_equivalents 0.0709
_diffrn_reflns_limit_h_max 15
_diffrn_reflns_limit_h_min -15
_diffrn_reflns_limit_k_max 11
_diffrn_reflns_limit_k_min -19
_diffrn_reflns_limit_l_max 13
_diffrn_reflns_limit_l_min -9
_diffrn_reflns_number 12814
_diffrn_reflns_theta_full 25.242
_diffrn_reflns_theta_max 27.812
_diffrn_reflns_theta_min 2.415
_exptl_absorpt_coefficient_mu 0.238
_exptl_absorpt_correction_T_max 0.7456
_exptl_absorpt_correction_T_min 0.6883
_exptl_absorpt_correction_type multi-scan
_exptl_absorpt_process_details
;
(SADABS; Bruker, 2014)
;
_exptl_crystal_colour purple
_exptl_crystal_density_diffrn 1.567
_exptl_crystal_description plate
_exptl_crystal_F_000 880
_exptl_crystal_size_max 0.190
_exptl_crystal_size_mid 0.150
_exptl_crystal_size_min 0.080
_refine_diff_density_max 0.308
_refine_diff_density_min -0.326
_refine_ls_extinction_method none
_refine_ls_goodness_of_fit_ref 1.012
_refine_ls_hydrogen_treatment refall
_refine_ls_matrix_type full
_refine_ls_number_parameters 175
_refine_ls_number_reflns 2221
_refine_ls_number_restraints 0
_refine_ls_restrained_S_all 1.012
_refine_ls_R_factor_all 0.0706
_refine_ls_R_factor_gt 0.0409
_refine_ls_shift/su_max 0.000
_refine_ls_shift/su_mean 0.000
_refine_ls_structure_factor_coef Fsqd
_refine_ls_weighting_details 'w=1/[\s^2^(Fo^2^)+(0.0390P)^2^+0.7856P] where P=(Fo^2^+2Fc^2^)/3'
_refine_ls_weighting_scheme calc
_refine_ls_wR_factor_gt 0.0829
_refine_ls_wR_factor_ref 0.0935
_reflns_number_gt 1597
_reflns_number_total 2221
_reflns_threshold_expression 'I > 2\s(I)'
_cod_data_source_file fm3033sup1.cif
_cod_data_source_block d1599
_cod_depositor_comments 'Adding full bibliography for 2020436--2020440.cif.'
_cod_database_code 2020439
_cod_database_fobs_code 2020439
_shelx_space_group_comment
;
The symmetry employed for this shelxl refinement is uniquely defined
by the following loop, which should always be used as a source of
symmetry information in preference to the above space-group names.
They are only intended as comments.
;
_shelx_estimated_absorpt_t_min 0.956
_shelx_estimated_absorpt_t_max 0.981

loop_
_space_group_symop_operation_xyz
'x, y, z'
'-x+1/2, -y, z+1/2'
'-x, y+1/2, -z'
'x+1/2, -y+1/2, -z+1/2'
'-x, -y, -z'
'x-1/2, y, -z-1/2'
'x, -y-1/2, z'
'-x-1/2, y-1/2, z-1/2'

loop_
_atom_site_type_symbol
_atom_site_label
_atom_site_fract_x
_atom_site_fract_y
_atom_site_fract_z
_atom_site_U_iso_or_equiv
_atom_site_adp_type
_atom_site_calc_flag
_atom_site_occupancy
Cl Cl1 0.18681(6) 0.2500 1.23911(6) 0.01767(17) Uani d 1
N N1 0.00598(18) 0.2500 0.9064(2) 0.0151(5) Uani d 1
N N2 0.16156(12) 0.32914(10) 0.99203(14) 0.0139(3) Uani d 1
N N3 0.33402(13) 0.40656(10) 0.97343(14) 0.0160(4) Uani d 1
N N4 0.32865(18) 0.2500 1.0230(2) 0.0149(5) Uani d 1
C C1 0.06075(15) 0.32725(12) 0.93072(17) 0.0143(4) Uani d 1
C C2 0.04551(16) 0.41777(12) 0.87880(17) 0.0151(4) Uani d 1
C C3 -0.04118(17) 0.45752(13) 0.80993(18) 0.0172(4) Uani d 1
H H3 -0.1075(18) 0.4246(15) 0.790(2) 0.028(6) Uiso d 1
C C4 -0.02883(17) 0.54576(13) 0.76890(19) 0.0201(4) Uani d 1
H H4 -0.0895(16) 0.5741(14) 0.7194(19) 0.020(5) Uiso d 1
C C5 0.06880(17) 0.59423(13) 0.79411(18) 0.0192(4) Uani d 1
H H5 0.0742(16) 0.6565(14) 0.7637(19) 0.023(6) Uiso d 1
C C6 0.15755(17) 0.55470(12) 0.85764(18) 0.0175(4) Uani d 1
H H6 0.2264(17) 0.5884(14) 0.8721(18) 0.021(5) Uiso d 1
C C7 0.14595(15) 0.46615(12) 0.90102(17) 0.0152(4) Uani d 1
C C8 0.22282(16) 0.40503(12) 0.96534(17) 0.0150(4) Uani d 1
C C9 0.38608(16) 0.32725(12) 0.99403(17) 0.0155(4) Uani d 1
C C10 0.49859(16) 0.29816(12) 0.96481(17) 0.0164(4) Uani d 1
C C11 0.59463(17) 0.34607(14) 0.93374(19) 0.0198(4) Uani d 1
H H11 0.5935(17) 0.4113(14) 0.932(2) 0.022(6) Uiso d 1
C C12 0.68945(18) 0.29722(14) 0.90441(19) 0.0243(5) Uani d 1
H H12 0.7574(19) 0.3323(15) 0.881(2) 0.033(6) Uiso d 1
B B1 0.2096(3) 0.2500 1.0580(3) 0.0145(6) Uani d 1

loop_
_atom_site_aniso_label
_atom_site_aniso_U_11
_atom_site_aniso_U_22
_atom_site_aniso_U_33
_atom_site_aniso_U_12
_atom_site_aniso_U_13
_atom_site_aniso_U_23
Cl1 0.0241(4) 0.0145(3) 0.0144(3) 0.000 0.0008(3) 0.000
N1 0.0162(12) 0.0137(11) 0.0154(11) 0.000 0.0019(9) 0.000
N2 0.0142(8) 0.0123(7) 0.0153(7) -0.0009(6) -0.0003(6) 0.0001(6)
N3 0.0159(9) 0.0167(8) 0.0155(8) -0.0012(6) -0.0017(6) 0.0004(6)
N4 0.0173(13) 0.0129(10) 0.0145(11) 0.000 -0.0010(9) 0.000
C1 0.0130(9) 0.0170(9) 0.0130(8) 0.0010(7) 0.0021(7) 0.0001(7)
C2 0.0185(10) 0.0134(8) 0.0135(9) 0.0011(8) 0.0039(8) -0.0010(7)
C3 0.0176(11) 0.0171(9) 0.0170(10) 0.0014(8) 0.0005(8) -0.0016(7)
C4 0.0224(11) 0.0208(10) 0.0171(10) 0.0067(8) 0.0004(9) 0.0016(8)
C5 0.0274(11) 0.0134(9) 0.0167(9) 0.0021(8) 0.0030(8) 0.0024(7)
C6 0.0202(11) 0.0144(9) 0.0179(10) -0.0010(8) 0.0032(8) 0.0001(7)
C7 0.0169(10) 0.0150(9) 0.0136(9) 0.0011(8) 0.0025(8) -0.0005(7)
C8 0.0186(10) 0.0121(9) 0.0144(9) -0.0017(7) 0.0011(7) -0.0010(7)
C9 0.0177(10) 0.0164(9) 0.0125(9) -0.0038(8) -0.0006(7) -0.0013(7)
C10 0.0167(10) 0.0190(10) 0.0136(9) -0.0005(7) -0.0029(8) 0.0005(7)
C11 0.0195(11) 0.0217(10) 0.0183(10) -0.0024(8) -0.0020(8) 0.0015(8)
C12 0.0177(11) 0.0323(11) 0.0231(10) -0.0047(9) 0.0001(9) 0.0031(9)
B1 0.0158(16) 0.0121(13) 0.0154(14) 0.000 -0.0010(12) 0.000

loop_
_atom_type_symbol
_atom_type_description
_atom_type_scat_dispersion_real
_atom_type_scat_dispersion_imag
_atom_type_scat_source
C C 0.0033 0.0016 'International Tables Vol C Tables 4.2.6.8 and 6.1.1.4'
H H 0.0000 0.0000 'International Tables Vol C Tables 4.2.6.8 and 6.1.1.4'
N N 0.0061 0.0033 'International Tables Vol C Tables 4.2.6.8 and 6.1.1.4'
B B 0.0013 0.0007 'International Tables Vol C Tables 4.2.6.8 and 6.1.1.4'
Cl Cl 0.1484 0.1585 'International Tables Vol C Tables 4.2.6.8 and 6.1.1.4'

loop_
_geom_angle_atom_site_label_1
_geom_angle_atom_site_label_2
_geom_angle_atom_site_label_3
_geom_angle_site_symmetry_1
_geom_angle_site_symmetry_3
_geom_angle
C1 N1 C1 . 7_565 116.7(2)
C1 N2 C8 . . 113.66(15)
C1 N2 B1 . . 122.96(16)
C8 N2 B1 . . 122.25(17)
C8 N3 C9 . . 117.30(16)
C9 N4 C9 . 7_565 113.3(2)
C9 N4 B1 . . 122.84(12)
C9 N4 B1 7_565 . 122.84(12)
N1 C1 N2 . . 122.56(17)
N1 C1 C2 . . 130.91(17)
N2 C1 C2 . . 105.18(15)
C3 C2 C7 . . 120.33(17)
C3 C2 C1 . . 132.16(18)
C7 C2 C1 . . 107.36(16)
C4 C3 C2 . . 118.37(19)
C4 C3 H3 . . 120.5(13)
C2 C3 H3 . . 121.1(13)
C3 C4 C5 . . 121.25(19)
C3 C4 H4 . . 118.8(12)
C5 C4 H4 . . 119.9(12)
C6 C5 C4 . . 121.21(18)
C6 C5 H5 . . 120.0(12)
C4 C5 H5 . . 118.7(12)
C5 C6 C7 . . 118.22(18)
C5 C6 H6 . . 120.7(12)
C7 C6 H6 . . 121.1(12)
C6 C7 C2 . . 120.54(17)
C6 C7 C8 . . 131.97(18)
C2 C7 C8 . . 107.43(15)
N3 C8 N2 . . 122.51(16)
N3 C8 C7 . . 130.75(17)
N2 C8 C7 . . 105.05(16)
N3 C9 N4 . . 121.87(18)
N3 C9 C10 . . 131.25(17)
N4 C9 C10 . . 105.51(17)
C11 C10 C10 . 7_565 120.63(11)
C11 C10 C9 . . 132.02(18)
C10 C10 C9 7_565 . 107.27(10)
C12 C11 C10 . . 117.85(19)
C12 C11 H11 . . 122.0(13)
C10 C11 H11 . . 120.1(12)
C11 C12 C12 . 7_565 121.52(12)
C11 C12 H12 . . 117.0(13)
C12 C12 H12 7_565 . 121.4(13)
N2 B1 N2 . 7_565 105.6(2)
N2 B1 N4 . . 105.60(16)
N2 B1 N4 7_565 . 105.60(16)
N2 B1 Cl1 . . 113.46(14)
N2 B1 Cl1 7_565 . 113.46(14)
N4 B1 Cl1 . . 112.45(19)

loop_
_geom_bond_atom_site_label_1
_geom_bond_atom_site_label_2
_geom_bond_site_symmetry_2
_geom_bond_distance
Cl1 B1 . 1.879(3)
N1 C1 . 1.342(2)
N1 C1 7_565 1.342(2)
N2 C1 . 1.366(2)
N2 C8 . 1.371(2)
N2 B1 . 1.471(2)
N3 C8 . 1.339(2)
N3 C9 . 1.347(2)
N4 C9 . 1.368(2)
N4 C9 7_565 1.368(2)
N4 B1 . 1.475(4)
C1 C2 . 1.453(2)
C2 C3 . 1.390(3)
C2 C7 . 1.422(3)
C3 C4 . 1.380(3)
C3 H3 . 0.95(2)
C4 C5 . 1.399(3)
C4 H4 . 0.98(2)
C5 C6 . 1.380(3)
C5 H5 . 0.97(2)
C6 C7 . 1.391(3)
C6 H6 . 0.98(2)
C7 C8 . 1.452(3)
C9 C10 . 1.451(3)
C10 C11 . 1.392(3)
C10 C10 7_565 1.425(4)
C11 C12 . 1.383(3)
C11 H11 . 0.97(2)
C12 C12 7_565 1.398(4)
C12 H12 . 1.00(2)
B1 N2 7_565 1.471(2)

loop_
_geom_torsion_atom_site_label_1
_geom_torsion_atom_site_label_2
_geom_torsion_atom_site_label_3
_geom_torsion_atom_site_label_4
_geom_torsion_site_symmetry_1
_geom_torsion_site_symmetry_4
_geom_torsion
C1 N1 C1 N2 7_565 . -7.9(3)
C1 N1 C1 C2 7_565 . 156.76(14)
C8 N2 C1 N1 . . 156.51(18)
B1 N2 C1 N1 . . -11.6(3)
C8 N2 C1 C2 . . -11.56(19)
B1 N2 C1 C2 . . -179.65(18)
N1 C1 C2 C3 . . 14.9(3)
N2 C1 C2 C3 . . -178.41(19)
N1 C1 C2 C7 . . -160.4(2)
N2 C1 C2 C7 . . 6.28(19)
C7 C2 C3 C4 . . -2.7(3)
C1 C2 C3 C4 . . -177.47(19)
C2 C3 C4 C5 . . 0.8(3)
C3 C4 C5 C6 . . 1.9(3)
C4 C5 C6 C7 . . -2.6(3)
C5 C6 C7 C2 . . 0.7(3)
C5 C6 C7 C8 . . 177.37(19)
C3 C2 C7 C6 . . 1.9(3)
C1 C2 C7 C6 . . 177.92(16)
C3 C2 C7 C8 . . -175.46(16)
C1 C2 C7 C8 . . 0.5(2)
C9 N3 C8 N2 . . 7.8(3)
C9 N3 C8 C7 . . -155.11(18)
C1 N2 C8 N3 . . -154.76(17)
B1 N2 C8 N3 . . 13.4(3)
C1 N2 C8 C7 . . 11.87(19)
B1 N2 C8 C7 . . -179.94(17)
C6 C7 C8 N3 . . -19.0(3)
C2 C7 C8 N3 . . 158.00(18)
C6 C7 C8 N2 . . 175.92(19)
C2 C7 C8 N2 . . -7.09(19)
C8 N3 C9 N4 . . -8.6(3)
C8 N3 C9 C10 . . 155.95(18)
C9 N4 C9 N3 7_565 . 157.27(13)
B1 N4 C9 N3 . . -11.7(3)
C9 N4 C9 C10 7_565 . -10.7(3)
B1 N4 C9 C10 . . -179.7(2)
N3 C9 C10 C11 . . 16.3(3)
N4 C9 C10 C11 . . -177.3(2)
N3 C9 C10 C10 . 7_565 -160.27(17)
N4 C9 C10 C10 . 7_565 6.15(15)
C10 C10 C11 C12 7_565 . -0.6(2)
C9 C10 C11 C12 . . -176.85(19)
C10 C11 C12 C12 . 7_565 0.6(2)
C1 N2 B1 N2 . 7_565 26.6(3)
C8 N2 B1 N2 . 7_565 -140.46(15)
C1 N2 B1 N4 . . 138.19(17)
C8 N2 B1 N4 . . -28.9(2)
C1 N2 B1 Cl1 . . -98.21(18)
C8 N2 B1 Cl1 . . 94.7(2)
C9 N4 B1 N2 . . 28.2(3)
C9 N4 B1 N2 7_565 . -139.72(18)
C9 N4 B1 N2 . 7_565 139.72(18)
C9 N4 B1 N2 7_565 7_565 -28.2(3)
C9 N4 B1 Cl1 . . -96.04(19)
C9 N4 B1 Cl1 7_565 . 96.04(19)
